data_4106410
loop_
_publ_author_name
'Bishwajit Paul'
'Glenn L. Butterfoss'
'Mikki G. Boswell'
'P. Douglas Renfrew'
'Fanny G. Yeung'
'Neel H. Shah'
'Christian Wolf'
'Richard Bonneau'
'Kent Kirshenbaum'

_publ_section_title
;
 Peptoid Atropisomers
;
_journal_name_full 'Journal of the American Chemical Society'
_journal_page_first 10910
_journal_page_last 10919
_journal_paper_doi 10.1021/ja2028684
_journal_volume 133
_journal_year 2011
_chemical_formula_moiety 'C30 H32 I N3 O5'
_chemical_formula_sum 'C30 H32 I N3 O5'
_chemical_formula_weight 641.49
_chemical_name_systematic
; 
 ? 
;
_space_group_IT_number 14
_symmetry_cell_setting monoclinic
_symmetry_space_group_name_Hall '-P 2ybc'
_symmetry_space_group_name_H-M 'P 1 21/c 1'
_atom_sites_solution_hydrogens geom
_atom_sites_solution_primary direct
_atom_sites_solution_secondary difmap
_audit_creation_method SHELXL-97
_cell_angle_alpha 90.00
_cell_angle_beta 92.1300(10)
_cell_angle_gamma 90.00
_cell_formula_units_Z 4
_cell_length_a 8.1287(3)
_cell_length_b 20.4002(8)
_cell_length_c 17.2759(7)
_cell_measurement_reflns_used 9989
_cell_measurement_temperature 100(2)
_cell_measurement_theta_max 28.29
_cell_measurement_theta_min 2.32
_cell_volume 2862.83(19)
_computing_cell_refinement 'Bruker SAINT'
_computing_data_collection 'Bruker APEX2'
_computing_data_reduction 'Bruker SAINT'
_computing_molecular_graphics 'Bruker SHELXTL'
_computing_publication_material 'Bruker SHELXTL'
_computing_structure_refinement 'SHELXL-97 (Sheldrick, 2008)'
_computing_structure_solution 'SHELXS-97 (Sheldrick, 2008)'
_diffrn_ambient_temperature 100(2)
_diffrn_measured_fraction_theta_full 1.000
_diffrn_measured_fraction_theta_max 1.000
_diffrn_measurement_device_type 'Bruker APEX-II CCD'
_diffrn_measurement_method '\f and \w scans'
_diffrn_radiation_monochromator graphite
_diffrn_radiation_source 'fine-focus sealed tube'
_diffrn_radiation_type MoK\a
_diffrn_radiation_wavelength 0.71073
_diffrn_reflns_av_R_equivalents 0.0320
_diffrn_reflns_av_sigmaI/netI 0.0132
_diffrn_reflns_limit_h_max 10
_diffrn_reflns_limit_h_min -10
_diffrn_reflns_limit_k_max 27
_diffrn_reflns_limit_k_min -27
_diffrn_reflns_limit_l_max 23
_diffrn_reflns_limit_l_min -23
_diffrn_reflns_number 91309
_diffrn_reflns_theta_full 28.30
_diffrn_reflns_theta_max 28.30
_diffrn_reflns_theta_min 1.55
_exptl_absorpt_coefficient_mu 1.162
_exptl_absorpt_correction_T_max 0.8269
_exptl_absorpt_correction_T_min 0.5942
_exptl_absorpt_correction_type multi-scan
_exptl_absorpt_process_details SADABS
_exptl_crystal_density_diffrn 1.488
_exptl_crystal_F_000 1304
_exptl_crystal_size_max 0.50
_exptl_crystal_size_mid 0.34
_exptl_crystal_size_min 0.17
_refine_diff_density_max 0.542
_refine_diff_density_min -0.346
_refine_diff_density_rms 0.060
_refine_ls_extinction_method none
_refine_ls_goodness_of_fit_ref 1.104
_refine_ls_hydrogen_treatment constr
_refine_ls_matrix_type full
_refine_ls_number_parameters 366
_refine_ls_number_reflns 7119
_refine_ls_number_restraints 10
_refine_ls_restrained_S_all 1.114
_refine_ls_R_factor_all 0.0241
_refine_ls_R_factor_gt 0.0224
_refine_ls_shift/su_max 0.002
_refine_ls_shift/su_mean 0.000
_refine_ls_structure_factor_coef Fsqd
_refine_ls_weighting_details 'calc w=1/[\s^2^(Fo^2^)+(0.0201P)^2^+2.5906P] where P=(Fo^2^+2Fc^2^)/3'
_refine_ls_weighting_scheme calc
_refine_ls_wR_factor_gt 0.0530
_refine_ls_wR_factor_ref 0.0537
_reflns_number_gt 6742
_reflns_number_total 7119
_reflns_threshold_expression >2sigma(I)
_cod_data_source_file ja2028684_si_006.cif
_cod_data_source_block 10ktk7h
_cod_original_sg_symbol_H-M 'P 21/c'
_cod_database_code 4106410

loop_
_symmetry_equiv_pos_as_xyz
'x, y, z'
'-x, y+1/2, -z+1/2'
'-x, -y, -z'
'x, -y-1/2, z-1/2'

loop_
_atom_site_label
_atom_site_type_symbol
_atom_site_fract_x
_atom_site_fract_y
_atom_site_fract_z
_atom_site_U_iso_or_equiv
_atom_site_adp_type
_atom_site_occupancy
_atom_site_symmetry_multiplicity
_atom_site_calc_flag
_atom_site_refinement_flags
_atom_site_disorder_assembly
_atom_site_disorder_group
I1 I 0.809445(13) -0.089851(5) 0.034043(6) 0.01668(4) Uani 0.9806(3) 1 d P A -1
C1 C 0.60118(19) -0.06390(8) 0.09549(9) 0.0142(3) Uani 0.9806(3) 1 d P A -1
C2 C 0.61552(18) -0.03515(7) 0.16895(9) 0.0126(3) Uani 0.9806(3) 1 d P A -1
C3 C 0.4739(2) -0.01621(8) 0.20615(9) 0.0153(3) Uani 0.9806(3) 1 d P A -1
H3 H 0.4830 0.0017 0.2569 0.018 Uiso 0.9806(3) 1 calc PR A -1
C4 C 0.3202(2) -0.02320(8) 0.17003(10) 0.0184(3) Uani 0.9806(3) 1 d P A -1
H4 H 0.2249 -0.0085 0.1950 0.022 Uiso 0.9806(3) 1 calc PR A -1
C5 C 0.3056(2) -0.05190(8) 0.09689(10) 0.0186(3) Uani 0.9806(3) 1 d P A -1
H5 H 0.2001 -0.0569 0.0721 0.022 Uiso 0.9806(3) 1 calc PR A -1
C6 C 0.4455(2) -0.07319(9) 0.06022(10) 0.0173(3) Uani 0.9806(3) 1 d P A -1
H6 H 0.4351 -0.0941 0.0111 0.021 Uiso 0.9806(3) 1 calc PR A -1
I1' I 0.3753(7) -0.0065(3) 0.2131(3) 0.01668(4) Uani 0.0194(3) 1 d PD A -2
C1' C 0.530(4) -0.0452(10) 0.1307(16) 0.0142(3) Uani 0.0194(3) 1 d PGD A -2
C2' C 0.701(4) -0.0488(10) 0.1349(10) 0.0126(3) Uani 0.0194(3) 1 d PGD A -2
C3' C 0.7846(18) -0.0764(16) 0.074(2) 0.0153(3) Uani 0.0194(3) 1 d PGD A -2
H3' H 0.9014 -0.0789 0.0771 0.018 Uiso 0.0194(3) 1 calc PR A -2
C4' C 0.698(5) -0.100(2) 0.0095(16) 0.0184(3) Uani 0.0194(3) 1 d PGD A -2
H4' H 0.7551 -0.1193 -0.0320 0.022 Uiso 0.0194(3) 1 calc PR A -2
C5' C 0.527(5) -0.097(2) 0.0053(18) 0.0186(3) Uani 0.0194(3) 1 d PGD A -2
H5' H 0.4675 -0.1132 -0.0390 0.022 Uiso 0.0194(3) 1 calc PR A -2
C6' C 0.4429(18) -0.0692(19) 0.066(3) 0.0173(3) Uani 0.0194(3) 1 d PGD A -2
H6' H 0.3261 -0.0667 0.0630 0.021 Uiso 0.0194(3) 1 calc PR A -2
N1 N 0.77445(15) -0.02207(6) 0.20509(7) 0.0118(2) Uani 1 1 d D . .
N2 N 0.80985(16) 0.15638(6) 0.16579(7) 0.0128(2) Uani 1 1 d . A .
N3 N 0.80926(17) -0.04432(7) 0.36339(8) 0.0169(3) Uani 1 1 d . A .
H3N H 0.7445 -0.0169 0.3374 0.020 Uiso 1 1 calc R . .
O1 O 0.98173(14) 0.04979(5) 0.23062(7) 0.0167(2) Uani 1 1 d . . .
O2 O 0.88820(15) 0.11934(6) 0.05043(7) 0.0218(2) Uani 1 1 d . A .
O3 O 0.9903(2) -0.12836(7) 0.34432(8) 0.0361(4) Uani 1 1 d . A .
O4 O 0.58352(19) 0.11401(7) 0.47097(7) 0.0302(3) Uani 1 1 d . A .
O5 O 0.63627(16) 0.06636(6) 0.35860(7) 0.0228(3) Uani 1 1 d . A .
C7 C 0.84180(18) 0.03980(7) 0.20590(8) 0.0122(3) Uani 1 1 d . A .
C8 C 0.72597(18) 0.09464(7) 0.17782(9) 0.0129(3) Uani 1 1 d . . .
H8A H 0.6700 0.0810 0.1286 0.016 Uiso 1 1 calc R A .
H8B H 0.6404 0.1012 0.2164 0.016 Uiso 1 1 calc R . .
C9 C 0.81636(19) 0.20406(7) 0.22781(9) 0.0145(3) Uani 1 1 d . . .
C10 C 0.69240(19) 0.25057(7) 0.23865(9) 0.0150(3) Uani 1 1 d . A .
C11 C 0.7168(2) 0.29258(8) 0.30269(10) 0.0196(3) Uani 1 1 d . . .
H11 H 0.6348 0.3245 0.3122 0.024 Uiso 1 1 calc R A .
C12 C 0.8537(2) 0.28980(8) 0.35238(10) 0.0214(3) Uani 1 1 d . A .
H12 H 0.8646 0.3192 0.3949 0.026 Uiso 1 1 calc R . .
C13 C 0.9754(2) 0.24360(9) 0.33968(10) 0.0222(3) Uani 1 1 d . . .
H13 H 1.0708 0.2413 0.3731 0.027 Uiso 1 1 calc R A .
C14 C 0.9555(2) 0.20100(8) 0.27763(9) 0.0184(3) Uani 1 1 d . A .
H14 H 1.0379 0.1691 0.2688 0.022 Uiso 1 1 calc R . .
C15 C 0.5335(2) 0.26262(8) 0.18814(10) 0.0194(3) Uani 1 1 d . . .
C16 C 0.3829(2) 0.25539(12) 0.23887(12) 0.0336(4) Uani 1 1 d . A .
H16A H 0.2832 0.2678 0.2088 0.050 Uiso 1 1 calc R . .
H16B H 0.3960 0.2840 0.2842 0.050 Uiso 1 1 calc R . .
H16C H 0.3737 0.2098 0.2559 0.050 Uiso 1 1 calc R . .
C17 C 0.5407(3) 0.33313(9) 0.15740(12) 0.0321(4) Uani 1 1 d . A .
H17A H 0.6400 0.3387 0.1276 0.048 Uiso 1 1 calc R . .
H17B H 0.5436 0.3639 0.2010 0.048 Uiso 1 1 calc R . .
H17C H 0.4431 0.3418 0.1240 0.048 Uiso 1 1 calc R . .
C18 C 0.5043(2) 0.21827(9) 0.11748(11) 0.0262(4) Uani 1 1 d . A .
H18A H 0.4022 0.2313 0.0897 0.039 Uiso 1 1 calc R . .
H18B H 0.4952 0.1726 0.1345 0.039 Uiso 1 1 calc R . .
H18C H 0.5968 0.2225 0.0830 0.039 Uiso 1 1 calc R . .
C19 C 0.88965(19) 0.16371(8) 0.09860(9) 0.0156(3) Uani 1 1 d . . .
C20 C 0.9744(2) 0.22802(9) 0.08481(10) 0.0253(4) Uani 1 1 d . A .
H20A H 1.0868 0.2264 0.1073 0.038 Uiso 1 1 calc R . .
H20B H 0.9134 0.2635 0.1091 0.038 Uiso 1 1 calc R . .
H20C H 0.9782 0.2361 0.0290 0.038 Uiso 1 1 calc R . .
C21 C 0.87756(19) -0.07679(7) 0.23252(9) 0.0147(3) Uani 1 1 d . A .
H21A H 0.9882 -0.0713 0.2113 0.018 Uiso 1 1 calc R . .
H21B H 0.8304 -0.1178 0.2105 0.018 Uiso 1 1 calc R . .
C22 C 0.8986(2) -0.08552(8) 0.31992(10) 0.0189(3) Uani 1 1 d . . .
C23 C 0.8065(2) -0.03968(8) 0.44434(9) 0.0186(3) Uani 1 1 d . . .
C24 C 0.7220(2) 0.01322(9) 0.47766(9) 0.0192(3) Uani 1 1 d . A .
C25 C 0.7186(2) 0.01790(9) 0.55857(10) 0.0236(4) Uani 1 1 d . . .
H25 H 0.6601 0.0529 0.5813 0.028 Uiso 1 1 calc R A .
C26 C 0.7988(2) -0.02740(10) 0.60583(10) 0.0277(4) Uani 1 1 d . A .
H26 H 0.7954 -0.0237 0.6606 0.033 Uiso 1 1 calc R . .
C27 C 0.8839(2) -0.07815(10) 0.57285(11) 0.0291(4) Uani 1 1 d . . .
H27 H 0.9414 -0.1087 0.6054 0.035 Uiso 1 1 calc R A .
C28 C 0.8871(2) -0.08546(9) 0.49288(10) 0.0246(4) Uani 1 1 d . A .
H28 H 0.9438 -0.1214 0.4712 0.030 Uiso 1 1 calc R . .
C29 C 0.6441(2) 0.06544(9) 0.42914(10) 0.0200(3) Uani 1 1 d . . .
C30 C 0.5114(3) 0.16761(10) 0.42659(12) 0.0344(5) Uani 1 1 d . . .
H30A H 0.5954 0.1877 0.3950 0.052 Uiso 1 1 calc R A .
H30B H 0.4685 0.2005 0.4620 0.052 Uiso 1 1 calc R . .
H30C H 0.4213 0.1510 0.3928 0.052 Uiso 1 1 calc R . .

loop_
_atom_site_aniso_label
_atom_site_aniso_U_11
_atom_site_aniso_U_22
_atom_site_aniso_U_33
_atom_site_aniso_U_23
_atom_site_aniso_U_13
_atom_site_aniso_U_12
I1 0.01717(6) 0.02002(6) 0.01292(5) -0.00240(4) 0.00136(4) 0.00245(4)
C1 0.0151(7) 0.0127(7) 0.0148(7) 0.0003(6) 0.0007(6) 0.0007(6)
C2 0.0122(7) 0.0102(6) 0.0154(7) 0.0010(5) -0.0009(5) -0.0010(5)
C3 0.0151(8) 0.0130(7) 0.0178(7) -0.0002(6) 0.0017(6) 0.0002(6)
C4 0.0130(7) 0.0166(7) 0.0259(9) 0.0027(6) 0.0050(6) 0.0009(6)
C5 0.0140(7) 0.0173(8) 0.0243(8) 0.0036(6) -0.0044(6) -0.0026(6)
C6 0.0188(8) 0.0160(7) 0.0166(7) 0.0002(6) -0.0041(6) -0.0020(6)
I1' 0.01717(6) 0.02002(6) 0.01292(5) -0.00240(4) 0.00136(4) 0.00245(4)
C1' 0.0151(7) 0.0127(7) 0.0148(7) 0.0003(6) 0.0007(6) 0.0007(6)
C2' 0.0122(7) 0.0102(6) 0.0154(7) 0.0010(5) -0.0009(5) -0.0010(5)
C3' 0.0151(8) 0.0130(7) 0.0178(7) -0.0002(6) 0.0017(6) 0.0002(6)
C4' 0.0130(7) 0.0166(7) 0.0259(9) 0.0027(6) 0.0050(6) 0.0009(6)
C5' 0.0140(7) 0.0173(8) 0.0243(8) 0.0036(6) -0.0044(6) -0.0026(6)
C6' 0.0188(8) 0.0160(7) 0.0166(7) 0.0002(6) -0.0041(6) -0.0020(6)
N1 0.0119(6) 0.0111(6) 0.0121(6) -0.0002(4) -0.0018(4) 0.0011(5)
N2 0.0152(6) 0.0098(6) 0.0133(6) -0.0014(5) 0.0005(5) -0.0016(5)
N3 0.0194(7) 0.0183(6) 0.0126(6) 0.0027(5) -0.0021(5) 0.0020(5)
O1 0.0136(5) 0.0158(5) 0.0204(6) -0.0020(4) -0.0029(4) 0.0001(4)
O2 0.0232(6) 0.0234(6) 0.0191(6) -0.0083(5) 0.0054(5) -0.0052(5)
O3 0.0561(10) 0.0295(7) 0.0220(7) 0.0011(5) -0.0075(6) 0.0242(7)
O4 0.0510(9) 0.0227(6) 0.0170(6) -0.0020(5) 0.0040(6) 0.0073(6)
O5 0.0293(7) 0.0245(6) 0.0145(5) -0.0002(5) 0.0008(5) 0.0063(5)
C7 0.0140(7) 0.0127(7) 0.0101(6) -0.0010(5) 0.0016(5) 0.0009(5)
C8 0.0128(7) 0.0104(6) 0.0155(7) -0.0005(5) -0.0008(5) -0.0009(5)
C9 0.0174(7) 0.0131(7) 0.0129(7) -0.0013(5) 0.0005(5) -0.0023(6)
C10 0.0180(7) 0.0125(7) 0.0146(7) 0.0012(5) 0.0015(5) -0.0003(6)
C11 0.0234(8) 0.0156(7) 0.0201(8) -0.0034(6) 0.0034(6) 0.0007(6)
C12 0.0280(9) 0.0183(8) 0.0178(8) -0.0050(6) 0.0007(6) -0.0041(7)
C13 0.0242(8) 0.0220(8) 0.0199(8) -0.0035(6) -0.0050(6) -0.0029(7)
C14 0.0190(8) 0.0172(7) 0.0188(7) -0.0016(6) -0.0014(6) 0.0007(6)
C15 0.0203(8) 0.0184(8) 0.0193(8) 0.0001(6) -0.0018(6) 0.0044(6)
C16 0.0205(9) 0.0506(13) 0.0298(10) 0.0030(9) 0.0005(7) 0.0040(8)
C17 0.0452(12) 0.0196(9) 0.0308(10) 0.0027(7) -0.0072(9) 0.0082(8)
C18 0.0287(9) 0.0236(9) 0.0255(9) -0.0040(7) -0.0103(7) 0.0081(7)
C19 0.0138(7) 0.0172(7) 0.0156(7) -0.0015(6) -0.0001(5) -0.0005(6)
C20 0.0319(9) 0.0220(8) 0.0224(8) -0.0018(7) 0.0090(7) -0.0099(7)
C21 0.0162(7) 0.0120(7) 0.0159(7) 0.0003(5) -0.0007(5) 0.0024(5)
C22 0.0244(8) 0.0144(7) 0.0175(7) 0.0010(6) -0.0032(6) 0.0003(6)
C23 0.0198(8) 0.0225(8) 0.0135(7) 0.0019(6) -0.0013(6) -0.0043(6)
C24 0.0199(8) 0.0234(8) 0.0142(7) 0.0016(6) -0.0010(6) -0.0037(6)
C25 0.0254(9) 0.0301(9) 0.0153(8) -0.0013(7) 0.0011(6) -0.0036(7)
C26 0.0299(9) 0.0404(11) 0.0125(7) 0.0037(7) -0.0017(7) -0.0053(8)
C27 0.0293(10) 0.0387(11) 0.0189(8) 0.0108(7) -0.0038(7) -0.0011(8)
C28 0.0268(9) 0.0277(9) 0.0192(8) 0.0044(7) -0.0014(7) 0.0008(7)
C29 0.0232(8) 0.0206(8) 0.0162(7) -0.0017(6) 0.0021(6) -0.0017(6)
C30 0.0568(14) 0.0217(9) 0.0250(9) -0.0006(7) 0.0053(9) 0.0102(9)

loop_
_atom_type_symbol
_atom_type_description
_atom_type_scat_dispersion_real
_atom_type_scat_dispersion_imag
_atom_type_scat_source
C C 0.0033 0.0016 'International Tables Vol C Tables 4.2.6.8 and 6.1.1.4'
H H 0.0000 0.0000 'International Tables Vol C Tables 4.2.6.8 and 6.1.1.4'
N N 0.0061 0.0033 'International Tables Vol C Tables 4.2.6.8 and 6.1.1.4'
O O 0.0106 0.0060 'International Tables Vol C Tables 4.2.6.8 and 6.1.1.4'
I I -0.4742 1.8119 'International Tables Vol C Tables 4.2.6.8 and 6.1.1.4'

loop_
_geom_angle_atom_site_label_1
_geom_angle_atom_site_label_2
_geom_angle_atom_site_label_3
_geom_angle
C6 C1 C2 119.74(15)
C6 C1 I1 118.67(12)
C2 C1 I1 121.53(11)
C3 C2 C1 119.48(14)
C3 C2 N1 119.49(14)
C1 C2 N1 120.97(13)
C4 C3 C2 120.74(15)
C4 C3 H3 119.6
C2 C3 H3 119.6
C3 C4 C5 119.86(15)
C3 C4 H4 120.1
C5 C4 H4 120.1
C6 C5 C4 119.99(15)
C6 C5 H5 120.0
C4 C5 H5 120.0
C5 C6 C1 120.11(16)
C5 C6 H6 119.9
C1 C6 H6 119.9
C2' C1' C6' 120.0
C2' C1' I1' 128(3)
C6' C1' I1' 112(3)
C3' C2' C1' 120.0
C3' C2' N1 126(3)
C1' C2' N1 114(3)
C4' C3' C2' 120.0
C4' C3' H3' 120.0
C2' C3' H3' 120.0
C3' C4' C5' 120.0
C3' C4' H4' 120.0
C5' C4' H4' 120.0
C4' C5' C6' 120.0
C4' C5' H5' 120.0
C6' C5' H5' 120.0
C5' C6' C1' 120.0
C5' C6' H6' 120.0
C1' C6' H6' 120.0
C7 N1 C2 121.68(12)
C7 N1 C2' 120.6(8)
C7 N1 C21 118.26(12)
C2 N1 C21 119.54(12)
C2' N1 C21 101.5(11)
C19 N2 C9 123.59(13)
C19 N2 C8 117.37(13)
C9 N2 C8 118.82(12)
C22 N3 C23 128.52(14)
C22 N3 H3N 115.7
C23 N3 H3N 115.7
C29 O4 C30 115.19(14)
O1 C7 N1 121.56(14)
O1 C7 C8 123.03(13)
N1 C7 C8 115.33(12)
N2 C8 C7 113.17(12)
N2 C8 H8A 108.9
C7 C8 H8A 108.9
N2 C8 H8B 108.9
C7 C8 H8B 108.9
H8A C8 H8B 107.8
C14 C9 C10 121.17(14)
C14 C9 N2 115.65(14)
C10 C9 N2 123.18(14)
C9 C10 C11 115.86(15)
C9 C10 C15 128.31(14)
C11 C10 C15 115.82(14)
C12 C11 C10 123.37(16)
C12 C11 H11 118.3
C10 C11 H11 118.3
C11 C12 C13 119.45(15)
C11 C12 H12 120.3
C13 C12 H12 120.3
C14 C13 C12 118.97(16)
C14 C13 H13 120.5
C12 C13 H13 120.5
C13 C14 C9 121.17(15)
C13 C14 H14 119.4
C9 C14 H14 119.4
C18 C15 C17 106.53(14)
C18 C15 C16 107.13(16)
C17 C15 C16 109.15(16)
C18 C15 C10 117.14(14)
C17 C15 C10 107.55(14)
C16 C15 C10 109.14(14)
C15 C16 H16A 109.5
C15 C16 H16B 109.5
H16A C16 H16B 109.5
C15 C16 H16C 109.5
H16A C16 H16C 109.5
H16B C16 H16C 109.5
C15 C17 H17A 109.5
C15 C17 H17B 109.5
H17A C17 H17B 109.5
C15 C17 H17C 109.5
H17A C17 H17C 109.5
H17B C17 H17C 109.5
C15 C18 H18A 109.5
C15 C18 H18B 109.5
H18A C18 H18B 109.5
C15 C18 H18C 109.5
H18A C18 H18C 109.5
H18B C18 H18C 109.5
O2 C19 N2 120.28(14)
O2 C19 C20 121.85(14)
N2 C19 C20 117.84(14)
C19 C20 H20A 109.5
C19 C20 H20B 109.5
H20A C20 H20B 109.5
C19 C20 H20C 109.5
H20A C20 H20C 109.5
H20B C20 H20C 109.5
N1 C21 C22 116.86(13)
N1 C21 H21A 108.1
C22 C21 H21A 108.1
N1 C21 H21B 108.1
C22 C21 H21B 108.1
H21A C21 H21B 107.3
O3 C22 N3 126.05(16)
O3 C22 C21 118.25(15)
N3 C22 C21 115.69(14)
C28 C23 N3 121.80(16)
C28 C23 C24 119.26(15)
N3 C23 C24 118.93(15)
C25 C24 C23 119.05(16)
C25 C24 C29 119.41(16)
C23 C24 C29 121.47(14)
C26 C25 C24 121.18(17)
C26 C25 H25 119.4
C24 C25 H25 119.4
C27 C26 C25 119.41(16)
C27 C26 H26 120.3
C25 C26 H26 120.3
C26 C27 C28 121.25(17)
C26 C27 H27 119.4
C28 C27 H27 119.4
C27 C28 C23 119.82(18)
C27 C28 H28 120.1
C23 C28 H28 120.1
O5 C29 O4 121.65(16)
O5 C29 C24 125.61(16)
O4 C29 C24 112.73(14)
O4 C30 H30A 109.5
O4 C30 H30B 109.5
H30A C30 H30B 109.5
O4 C30 H30C 109.5
H30A C30 H30C 109.5
H30B C30 H30C 109.5

loop_
_geom_bond_atom_site_label_1
_geom_bond_atom_site_label_2
_geom_bond_distance
I1 C1 2.0993(15)
C1 C6 1.397(2)
C1 C2 1.399(2)
C2 C3 1.394(2)
C2 N1 1.4387(19)
C3 C4 1.383(2)
C3 H3 0.9500
C4 C5 1.394(2)
C4 H4 0.9500
C5 C6 1.392(2)
C5 H5 0.9500
C6 H6 0.9500
I1' C1' 2.089(10)
C1' C2' 1.3900
C1' C6' 1.3900
C2' C3' 1.3900
C2' N1 1.441(10)
C3' C4' 1.3900
C3' H3' 0.9500
C4' C5' 1.3900
C4' H4' 0.9500
C5' C6' 1.3900
C5' H5' 0.9500
C6' H6' 0.9500
N1 C7 1.3757(19)
N1 C21 1.4641(19)
N2 C19 1.3588(19)
N2 C9 1.4467(19)
N2 C8 1.4509(18)
N3 C22 1.356(2)
N3 C23 1.403(2)
N3 H3N 0.8800
O1 C7 1.2173(19)
O2 C19 1.2293(19)
O3 C22 1.214(2)
O4 C29 1.332(2)
O4 C30 1.447(2)
O5 C29 1.218(2)
C7 C8 1.529(2)
C8 H8A 0.9900
C8 H8B 0.9900
C9 C14 1.397(2)
C9 C10 1.402(2)
C10 C11 1.408(2)
C10 C15 1.551(2)
C11 C12 1.381(2)
C11 H11 0.9500
C12 C13 1.390(2)
C12 H12 0.9500
C13 C14 1.385(2)
C13 H13 0.9500
C14 H14 0.9500
C15 C18 1.531(2)
C15 C17 1.535(2)
C15 C16 1.539(3)
C16 H16A 0.9800
C16 H16B 0.9800
C16 H16C 0.9800
C17 H17A 0.9800
C17 H17B 0.9800
C17 H17C 0.9800
C18 H18A 0.9800
C18 H18B 0.9800
C18 H18C 0.9800
C19 C20 1.505(2)
C20 H20A 0.9800
C20 H20B 0.9800
C20 H20C 0.9800
C21 C22 1.524(2)
C21 H21A 0.9900
C21 H21B 0.9900
C23 C28 1.401(2)
C23 C24 1.413(2)
C24 C25 1.402(2)
C24 C29 1.483(2)
C25 C26 1.380(3)
C25 H25 0.9500
C26 C27 1.380(3)
C26 H26 0.9500
C27 C28 1.391(3)
C27 H27 0.9500
C28 H28 0.9500
C30 H30A 0.9800
C30 H30B 0.9800
C30 H30C 0.9800
